data_7151328
loop_
_publ_author_name
'Pereira, Raquel'
'Furst, Audrey'
'Iglesias, Beatriz'
'Germain, Pierre'
'Gronemeyer, Hinrich'
'de Lera, Angel R.'

_publ_section_title
;
 Insights into the mechanism of the site-selective sequential
 palladium-catalyzed cross-coupling reactions of
 dibromothiophenes/dibromothiazoles and arylboronic acids. Synthesis of
 PPARbeta/delta agonists.
;
_journal_issue 24
_journal_name_full 'Organic &amp; biomolecular chemistry'
_journal_page_first 4514
_journal_page_last 4525
_journal_paper_doi 10.1039/b612235c
_journal_volume 4
_journal_year 2006
_chemical_formula_sum 'C40 H32 Br2 P2 Pd S'
_chemical_formula_weight 872.88
_chemical_name_systematic
;
?
;
_space_group_IT_number 15
_symmetry_cell_setting monoclinic
_symmetry_space_group_name_Hall '-C 2yc'
_symmetry_space_group_name_H-M 'C 1 2/c 1'
_atom_sites_solution_hydrogens geom
_atom_sites_solution_primary direct
_atom_sites_solution_secondary difmap
_audit_creation_method SHELXL-97
_cell_angle_alpha 90.00
_cell_angle_beta 113.7810(10)
_cell_angle_gamma 90.00
_cell_formula_units_Z 4
_cell_length_a 25.7511(18)
_cell_length_b 13.0925(9)
_cell_length_c 11.5739(8)
_cell_measurement_temperature 293(2)
_cell_volume 3570.8(4)
_computing_cell_refinement 'Bruker SMART'
_computing_data_collection 'Bruker SMART'
_computing_data_reduction 'Bruker SHELXTL'
_computing_molecular_graphics 'Bruker SHELXTL'
_computing_publication_material 'Bruker SHELXTL'
_computing_structure_refinement 'SHELXL-97 (Sheldrick, 1997)'
_computing_structure_solution 'SHELXS-97 (Sheldrick, 1990)'
_diffrn_ambient_temperature 293(2)
_diffrn_measured_fraction_theta_full 0.942
_diffrn_measured_fraction_theta_max 0.942
_diffrn_measurement_device_type 'CCD area detector'
_diffrn_measurement_method 'phi and omega scans'
_diffrn_radiation_monochromator graphite
_diffrn_radiation_source 'fine-focus sealed tube'
_diffrn_radiation_type MoK\a
_diffrn_radiation_wavelength 0.71073
_diffrn_reflns_av_R_equivalents 0.0399
_diffrn_reflns_av_sigmaI/netI 0.0597
_diffrn_reflns_limit_h_max 19
_diffrn_reflns_limit_h_min -33
_diffrn_reflns_limit_k_max 16
_diffrn_reflns_limit_k_min -17
_diffrn_reflns_limit_l_max 15
_diffrn_reflns_limit_l_min -14
_diffrn_reflns_number 10568
_diffrn_reflns_theta_full 28.06
_diffrn_reflns_theta_max 28.06
_diffrn_reflns_theta_min 1.78
_exptl_absorpt_coefficient_mu 2.934
_exptl_absorpt_correction_T_max 0.495
_exptl_absorpt_correction_T_min 0.341
_exptl_absorpt_correction_type multi-scan
_exptl_crystal_colour brown
_exptl_crystal_density_diffrn 1.624
_exptl_crystal_density_method 'not measured'
_exptl_crystal_description irregular
_exptl_crystal_F_000 1736
_exptl_crystal_size_max .31
_exptl_crystal_size_mid .26
_exptl_crystal_size_min .24
_refine_diff_density_max 1.191
_refine_diff_density_min -1.234
_refine_diff_density_rms 0.128
_refine_ls_extinction_method none
_refine_ls_goodness_of_fit_ref 1.157
_refine_ls_hydrogen_treatment constr
_refine_ls_matrix_type full
_refine_ls_number_parameters 232
_refine_ls_number_reflns 4089
_refine_ls_number_restraints 0
_refine_ls_restrained_S_all 1.157
_refine_ls_R_factor_all 0.1024
_refine_ls_R_factor_gt 0.0709
_refine_ls_shift/su_max 0.003
_refine_ls_shift/su_mean 0.000
_refine_ls_structure_factor_coef Fsqd
_refine_ls_weighting_details 'calc w=1/[\s^2^(Fo^2^)+(0.0546P)^2^+55.2417P] where P=(Fo^2^+2Fc^2^)/3'
_refine_ls_weighting_scheme calc
_refine_ls_wR_factor_gt 0.2024
_refine_ls_wR_factor_ref 0.2102
_reflns_number_gt 2692
_reflns_number_total 4089
_reflns_threshold_expression >2sigma(I)
_cod_data_source_file b612235c.txt
_cod_data_source_block rp17
_cod_depositor_comments
;
The following automatic conversions were performed:
'_symmetry_cell_setting' value 'Monoclinic' changed to 'monoclinic'
according to '/home/saulius/struct/CIF-dictionaries/cif_core.dic'
dictionary named 'cif_core.dic' version 2.4.1 from 2010-06-29.

Automatic conversion script
Id: cif_fix_enum 1527 2010-12-29 10:47:43Z saulius 
;
_cod_original_sg_symbol_H-M C2/c
_cod_database_code 7151328

loop_
_symmetry_equiv_pos_as_xyz
'x, y, z'
'-x, y, -z+1/2'
'x+1/2, y+1/2, z'
'-x+1/2, y+1/2, -z+1/2'
'-x, -y, -z'
'x, -y, z-1/2'
'-x+1/2, -y+1/2, -z'
'x+1/2, -y+1/2, z-1/2'

loop_
_atom_site_label
_atom_site_type_symbol
_atom_site_fract_x
_atom_site_fract_y
_atom_site_fract_z
_atom_site_U_iso_or_equiv
_atom_site_adp_type
_atom_site_occupancy
_atom_site_symmetry_multiplicity
_atom_site_calc_flag
_atom_site_refinement_flags
_atom_site_disorder_assembly
_atom_site_disorder_group
Pd Pd 0.5000 0.75563(7) 0.2500 0.0391(3) Uani 1 2 d S . .
Br2 Br 0.5000 0.56416(12) 0.2500 0.0717(5) Uani 1 2 d S . .
Br1 Br 0.4839(2) 1.2054(2) 0.1617(5) 0.1528(19) Uani 0.50 1 d P . .
P1 P 0.59826(8) 0.75627(19) 0.32184(19) 0.0430(5) Uani 1 1 d . . .
S S 0.5246(3) 0.9535(4) 0.4266(6) 0.0725(16) Uani 0.50 1 d P . .
C1 C 0.5042(7) 0.9069(14) 0.2930(15) 0.046(5) Uani 0.50 1 d P . .
C2 C 0.4889(8) 0.988(2) 0.194(2) 0.070(7) Uani 0.50 1 d P . .
H2 H 0.4741 0.9765 0.1077 0.084 Uiso 0.50 1 calc PR . .
C3 C 0.5000 1.0789(19) 0.2500 0.092(6) Uani 1 2 d S . .
C4 C 0.5171(11) 1.0838(15) 0.382(4) 0.093(10) Uani 0.50 1 d P . .
H4 H 0.5230 1.1412 0.4336 0.112 Uiso 0.50 1 calc PR . .
C10 C 0.6337(3) 0.8792(7) 0.3633(9) 0.048(2) Uani 1 1 d . . .
C11 C 0.6636(5) 0.9105(9) 0.4868(11) 0.074(3) Uani 1 1 d . . .
H11 H 0.6708 0.8639 0.5520 0.088 Uiso 1 1 calc R . .
C12 C 0.6831(6) 1.0108(12) 0.5152(15) 0.097(5) Uani 1 1 d . . .
H12 H 0.7028 1.0311 0.5986 0.116 Uiso 1 1 calc R . .
C14 C 0.6464(5) 1.0496(10) 0.2979(14) 0.083(4) Uani 1 1 d . . .
H14 H 0.6418 1.0961 0.2338 0.099 Uiso 1 1 calc R . .
C13 C 0.6733(6) 1.0768(11) 0.4217(18) 0.104(6) Uani 1 1 d . . .
H13 H 0.6852 1.1441 0.4413 0.125 Uiso 1 1 calc R . .
C15 C 0.6261(4) 0.9509(8) 0.2703(11) 0.061(3) Uani 1 1 d . . .
H15 H 0.6066 0.9321 0.1862 0.073 Uiso 1 1 calc R . .
C20 C 0.6258(4) 0.7083(7) 0.2109(8) 0.046(2) Uani 1 1 d . . .
C21 C 0.5909(5) 0.6531(9) 0.1041(10) 0.069(3) Uani 1 1 d . . .
H21 H 0.5542 0.6346 0.0917 0.083 Uiso 1 1 calc R . .
C22 C 0.6135(7) 0.6273(12) 0.0177(13) 0.102(5) Uani 1 1 d . . .
H22 H 0.5898 0.5962 -0.0574 0.123 Uiso 1 1 calc R . .
C23 C 0.6671(7) 0.6444(10) 0.0363(13) 0.087(4) Uani 1 1 d . . .
H23 H 0.6806 0.6216 -0.0226 0.105 Uiso 1 1 calc R . .
C24 C 0.7033(5) 0.6963(9) 0.1436(12) 0.071(3) Uani 1 1 d . . .
H24 H 0.7407 0.7100 0.1569 0.086 Uiso 1 1 calc R . .
C25 C 0.6815(4) 0.7271(8) 0.2304(10) 0.058(2) Uani 1 1 d . . .
H25 H 0.7051 0.7612 0.3032 0.070 Uiso 1 1 calc R . .
C30 C 0.6290(4) 0.6844(8) 0.4683(8) 0.050(2) Uani 1 1 d . . .
C31 C 0.6815(4) 0.6375(8) 0.5078(9) 0.057(3) Uani 1 1 d . . .
H31 H 0.7015 0.6389 0.4566 0.068 Uiso 1 1 calc R . .
C32 C 0.7042(5) 0.5883(10) 0.6238(11) 0.075(3) Uani 1 1 d . . .
H32 H 0.7392 0.5560 0.6494 0.090 Uiso 1 1 calc R . .
C33 C 0.6752(5) 0.5868(12) 0.7017(12) 0.091(4) Uani 1 1 d . . .
H33 H 0.6907 0.5548 0.7800 0.109 Uiso 1 1 calc R . .
C34 C 0.6227(5) 0.6341(12) 0.6608(11) 0.093(5) Uani 1 1 d . . .
H34 H 0.6025 0.6337 0.7117 0.112 Uiso 1 1 calc R . .
C35 C 0.6002(4) 0.6820(11) 0.5437(10) 0.076(3) Uani 1 1 d . . .
H35 H 0.5648 0.7129 0.5167 0.091 Uiso 1 1 calc R . .

loop_
_atom_site_aniso_label
_atom_site_aniso_U_11
_atom_site_aniso_U_22
_atom_site_aniso_U_33
_atom_site_aniso_U_23
_atom_site_aniso_U_13
_atom_site_aniso_U_12
Pd 0.0274(4) 0.0432(5) 0.0381(5) 0.000 0.0044(3) 0.000
Br2 0.0566(9) 0.0498(8) 0.0904(12) 0.000 0.0106(8) 0.000
Br1 0.156(4) 0.0647(17) 0.281(6) 0.063(2) 0.134(4) 0.028(2)
P1 0.0307(10) 0.0531(13) 0.0381(11) -0.0072(11) 0.0065(8) -0.0009(10)
S 0.069(4) 0.057(3) 0.084(4) -0.017(3) 0.022(3) 0.005(3)
C1 0.026(8) 0.051(10) 0.045(10) 0.039(8) -0.003(10) 0.011(8)
C2 0.044(11) 0.097(19) 0.066(13) 0.071(14) 0.018(10) 0.010(12)
C3 0.060(11) 0.084(16) 0.13(2) 0.000 0.042(13) 0.000
C4 0.076(17) 0.023(10) 0.20(3) 0.004(14) 0.07(2) 0.009(10)
C10 0.032(4) 0.061(5) 0.050(5) -0.017(4) 0.016(4) -0.009(4)
C11 0.062(7) 0.084(8) 0.070(7) -0.032(6) 0.021(6) -0.032(6)
C12 0.094(10) 0.121(12) 0.098(10) -0.067(10) 0.062(9) -0.060(9)
C13 0.105(11) 0.083(10) 0.161(16) -0.061(11) 0.093(12) -0.052(9)
C14 0.078(8) 0.071(8) 0.123(11) -0.033(8) 0.065(8) -0.022(6)
C15 0.050(6) 0.061(6) 0.083(7) -0.011(6) 0.038(5) -0.004(5)
C20 0.051(5) 0.042(5) 0.042(5) -0.001(4) 0.014(4) 0.005(4)
C21 0.069(7) 0.077(8) 0.055(6) -0.023(5) 0.019(5) -0.008(6)
C22 0.116(12) 0.112(12) 0.077(9) -0.054(8) 0.037(9) -0.024(10)
C23 0.126(12) 0.077(9) 0.087(9) -0.018(7) 0.073(9) -0.007(8)
C24 0.089(8) 0.060(6) 0.086(8) 0.002(6) 0.057(7) 0.010(6)
C25 0.053(6) 0.058(6) 0.065(6) -0.004(5) 0.026(5) 0.005(4)
C30 0.034(4) 0.073(7) 0.037(4) 0.001(4) 0.007(4) -0.007(4)
C31 0.049(6) 0.067(7) 0.052(6) 0.005(5) 0.017(5) 0.001(5)
C32 0.047(6) 0.094(9) 0.065(7) 0.010(6) 0.002(5) 0.007(6)
C33 0.067(8) 0.134(13) 0.059(7) 0.028(7) 0.011(6) 0.002(8)
C34 0.069(8) 0.161(14) 0.045(6) 0.025(7) 0.018(6) 0.009(8)
C35 0.044(6) 0.124(11) 0.056(6) 0.010(7) 0.015(5) 0.014(6)

loop_
_atom_type_symbol
_atom_type_description
_atom_type_scat_dispersion_real
_atom_type_scat_dispersion_imag
_atom_type_scat_source
C C 0.0033 0.0016 'International Tables Vol C Tables 4.2.6.8 and 6.1.1.4'
H H 0.0000 0.0000 'International Tables Vol C Tables 4.2.6.8 and 6.1.1.4'
P P 0.1023 0.0942 'International Tables Vol C Tables 4.2.6.8 and 6.1.1.4'
S S 0.1246 0.1234 'International Tables Vol C Tables 4.2.6.8 and 6.1.1.4'
Br Br -0.2901 2.4595 'International Tables Vol C Tables 4.2.6.8 and 6.1.1.4'
Pd Pd -0.9988 1.0072 'International Tables Vol C Tables 4.2.6.8 and 6.1.1.4'

loop_
_geom_angle_atom_site_label_1
_geom_angle_atom_site_label_2
_geom_angle_atom_site_label_3
_geom_angle
_geom_angle_site_symmetry_1
_geom_angle_site_symmetry_3
_geom_angle_publ_flag
C1 Pd C1 26.4(9) . 2_655 ?
C1 Pd P1 91.5(5) . 2_655 ?
C1 Pd P1 88.1(5) 2_655 2_655 ?
C1 Pd P1 88.1(5) . . ?
C1 Pd P1 91.5(5) 2_655 . ?
P1 Pd P1 179.59(13) 2_655 . ?
C1 Pd Br2 166.8(4) . . ?
C1 Pd Br2 166.8(4) 2_655 . ?
P1 Pd Br2 90.21(7) 2_655 . ?
P1 Pd Br2 90.21(7) . . ?
C4 Br1 Br1 106.3(14) 2_655 2_655 ?
C4 Br1 C3 46.1(15) 2_655 . ?
Br1 Br1 C3 60.6(4) 2_655 . ?
C20 P1 C10 101.2(4) . . ?
C20 P1 C30 109.5(4) . . ?
C10 P1 C30 103.2(4) . . ?
C20 P1 Pd 115.3(3) . . ?
C10 P1 Pd 117.2(3) . . ?
C30 P1 Pd 109.5(3) . . ?
C2 S C1 42.7(10) 2_655 . ?
C2 S C4 55.8(14) 2_655 . ?
C1 S C4 97.9(14) . . ?
C1 C1 C2 95.7(18) 2_655 2_655 ?
C1 C1 C2 45.9(13) 2_655 . ?
C2 C1 C2 52(3) 2_655 . ?
C1 C1 S 155.6(11) 2_655 . ?
C2 C1 S 60.2(18) 2_655 . ?
C2 C1 S 111.4(16) . . ?
C1 C1 Pd 76.8(4) 2_655 . ?
C2 C1 Pd 169(2) 2_655 . ?
C2 C1 Pd 122.2(15) . . ?
S C1 Pd 126.4(8) . . ?
C3 C2 C1 109(2) . . ?
C2 C3 C2 52.6(18) . 2_655 ?
C2 C3 C4 118(2) . . ?
C2 C3 C4 66.7(12) 2_655 . ?
C2 C3 C4 66.7(12) . 2_655 ?
C2 C3 C4 118(2) 2_655 2_655 ?
C4 C3 C4 175(3) . 2_655 ?
C2 C3 Br1 176.7(12) . 2_655 ?
C2 C3 Br1 124.3(8) 2_655 2_655 ?
C4 C3 Br1 58.2(11) . 2_655 ?
C4 C3 Br1 116.6(17) 2_655 2_655 ?
C2 C3 Br1 124.3(8) . . ?
C2 C3 Br1 176.7(12) 2_655 . ?
C4 C3 Br1 116.6(17) . . ?
C4 C3 Br1 58.2(11) 2_655 . ?
Br1 C3 Br1 58.9(8) 2_655 . ?
C3 C4 S 102.7(18) . . ?
C15 C10 C11 116.7(10) . . ?
C15 C10 P1 119.9(7) . . ?
C11 C10 P1 123.1(9) . . ?
C10 C11 C12 121.3(13) . . ?
C11 C12 C13 119.2(13) . . ?
C12 C13 C14 122.4(13) . . ?
C13 C14 C15 118.2(14) . . ?
C10 C15 C14 122.2(11) . . ?
C21 C20 C25 119.4(9) . . ?
C25 C20 P1 120.0(7) . . ?
C21 C20 P1 120.6(8) . . ?
C20 C21 C22 117.2(11) . . ?
C21 C22 C23 123.5(12) . . ?
C22 C23 C24 120.3(11) . . ?
C25 C24 C23 117.8(12) . . ?
C20 C25 C24 121.5(10) . . ?
C35 C30 C34 119.5(9) . . ?
C35 C30 P1 117.8(8) . . ?
C31 C30 P1 122.6(7) . . ?
C30 C31 C32 120.1(10) . . ?
C31 C32 C33 120.6(11) . . ?
C32 C33 C34 118.7(11) . . ?
C33 C34 C35 120.0(12) . . ?
C30 C35 C34 121.2(11) . . ?

loop_
_geom_bond_atom_site_label_1
_geom_bond_atom_site_label_2
_geom_bond_distance
_geom_bond_site_symmetry_2
_geom_bond_publ_flag
Pd C1 2.03(2) . ?
Pd C1 2.03(2) 2_655 ?
Pd P 2.323(2) 2_655 ?
Pd P 2.323(2) . ?
Pd Br2 2.5068(18) . ?
Br1 C4 1.67(2) 2_655 ?
Br1 Br1 1.871(11) 2_655 ?
Br1 C3 1.90(2) . ?
Br1 C3 1.90(2) 2_655 ?
P1 C20 1.812(9) . ?
P1 C10 1.817(9) . ?
P1 C30 1.818(9) . ?
S C2 1.38(3) 2_655 ?
S C1 1.54(2) . ?
S C4 1.77(2) . ?
C1 C1 0.93(3) 2_655 ?
C1 C2 1.490(19) . ?
C1 C2 1.07(3) 2_655 ?
C2 C3 1.33(3) . ?
C2 C3 1.33(3) 2_655 ?
C3 C4 1.42(4) . ?
C3 C4 1.42(4) 2_655 ?
C10 C15 1.381(14) . ?
C10 C11 1.384(13) . ?
C11 C12 1.398(17) . ?
C12 C13 1.33(2) . ?
C13 C14 1.36(2) . ?
C14 C15 1.382(15) . ?
C20 C25 1.381(13) . ?
C20 C21 1.400(13) . ?
C21 C22 1.385(17) . ?
C22 C23 1.328(19) . ?
C23 C24 1.393(18) . ?
C24 C25 1.391(14) . ?
C30 C35 1.355(14) . ?
C30 C31 1.382(13) . ?
C31 C32 1.388(14) . ?
C32 C33 1.383(17) . ?
C33 C34 1.385(17) . ?
C34 C35 1.390(16) . ?
